data_2004322
loop_
_publ_author_name
'Mackay, M. F.'
'Henderson, S. A.'
'Savage, G. P.'

_publ_section_title
;
 Tetrahydro-6-methyl-1<i>H</i>,3<i>H</i>-thieno[3,4-<i>b</i>]pyrrol-2-one,
 an Analogue of Biotin
;
_journal_issue 12
_journal_name_full 'Acta Crystallographica Section C'
_journal_page_first 2673
_journal_page_last 2674
_journal_paper_doi 10.1107/S0108270195008912
_journal_volume 51
_journal_year 1995
_chemical_formula_moiety ' C7 H11 N O S'
_chemical_formula_sum 'C7 H11 N O S'
_chemical_formula_weight 157.2
_chemical_name_systematic
;
 Tetrahydro-6-methyl-1H-thieno[3,4-b]pyrrol-2(3H)-one
;
_space_group_IT_number 2
_symmetry_cell_setting triclinic
_symmetry_space_group_name_Hall '-P 1'
_symmetry_space_group_name_H-M 'P -1'
_audit_creation_method SHELXL93
_cell_angle_alpha 101.60(1)
_cell_angle_beta 90.43(1)
_cell_angle_gamma 102.40(1)
_cell_formula_units_Z 2
_cell_length_a 11.119(1)
_cell_length_b 6.368(1)
_cell_length_c 5.582(1)
_cell_measurement_reflns_used 25
_cell_measurement_temperature 292(1)
_cell_measurement_theta_max 65.0
_cell_measurement_theta_min 4.1
_cell_volume 377.60(10)
_computing_cell_refinement 'Rigaku AFC software'
_computing_data_collection 'Rigaku AFC software'
_computing_data_reduction 'Rigaku AFC software'
_computing_molecular_graphics 'ORTEPII (Johnson, 1976)'
_computing_publication_material 'SHELXL93 (Sheldrick, 1993). Calculations were performed on a VAX8800 computer'
_computing_structure_refinement 'SHELXL93 (Sheldrick, 1993)'
_computing_structure_solution 'SHELXS86 (Sheldrick, 1990)'
_diffrn_ambient_temperature 293(2)
_diffrn_measurement_device 'Rigaku AFC'
_diffrn_measurement_method w/2\q
_diffrn_radiation_monochromator graphite
_diffrn_radiation_source 'fine-focus sealed tube'
_diffrn_radiation_type CuK\a
_diffrn_radiation_wavelength 1.54180
_diffrn_reflns_av_R_equivalents 0.029
_diffrn_reflns_limit_h_max 12
_diffrn_reflns_limit_h_min -12
_diffrn_reflns_limit_k_max 7
_diffrn_reflns_limit_k_min -7
_diffrn_reflns_limit_l_max 6
_diffrn_reflns_limit_l_min 0
_diffrn_reflns_number 1182
_diffrn_reflns_theta_max 65.04
_diffrn_reflns_theta_min 4.08
_diffrn_standards_decay_% >1.5
_diffrn_standards_interval_count 100
_diffrn_standards_number 3
_exptl_absorpt_coefficient_mu 3.22
_exptl_absorpt_correction_T_max 0.685
_exptl_absorpt_correction_T_min 0.460
_exptl_absorpt_correction_type 'SHELX76 gaussian'
_exptl_crystal_colour 'pale yellow'
_exptl_crystal_density_diffrn 1.383
_exptl_crystal_description prismatic
_exptl_crystal_F_000 168
_exptl_crystal_size_max 0.410
_exptl_crystal_size_mid 0.205
_exptl_crystal_size_min 0.130
_refine_diff_density_max 0.254
_refine_diff_density_min -0.245
_refine_ls_extinction_coef '\c = 0.049(16) \\times 10^-6^'
_refine_ls_extinction_method 'F~c~ = F(1 - \c/sin\q)'
_refine_ls_goodness_of_fit_obs 3.01
_refine_ls_hydrogen_treatment refall
_refine_ls_matrix_type full
_refine_ls_number_parameters 136
_refine_ls_number_reflns 847
_refine_ls_number_restraints 0
_refine_ls_R_factor_obs 0.047
_refine_ls_shift/esd_max 0.003
_refine_ls_shift/esd_mean 0.001
_refine_ls_structure_factor_coef F
_refine_ls_weighting_details 'w = 1/[\s(F) + 0.00036F^2^]'
_refine_ls_weighting_scheme calc
_refine_ls_wR_factor_obs 0.066
_reflns_number_observed 797
_reflns_number_total 844
_reflns_observed_criterion >3sigma(F)
_cod_data_source_file ta1030.cif
_cod_data_source_block Compound_1
_cod_depositor_comments
;
The following automatic conversions were performed:

'_refine_ls_weighting_scheme' value 'w = 1/[\s(F) + 0.00036F^2^]' was
changed to 'calc'. New tag '_refine_ls_weighting_details' was
created. The value of the new tag was set to 'w = 1/[\s(F) +
0.00036F^2^]'.

Automatic conversion script
Id: cif_fix_values 3143 2015-03-26 13:38:13Z robertas 
;
_cod_original_cell_volume 377.6(1)
_cod_database_code 2004322

loop_
_symmetry_equiv_pos_as_xyz
'x, y, z'
'-x, -y, -z'

loop_
_atom_site_aniso_label
_atom_site_aniso_U_11
_atom_site_aniso_U_22
_atom_site_aniso_U_33
_atom_site_aniso_U_12
_atom_site_aniso_U_13
_atom_site_aniso_U_23
N1 0.0330(14) 0.0256(13) 0.038(2) 0.0036(11) -0.0027(14) 0.0078(14)
C2 0.033(2) 0.029(2) 0.038(2) 0.0048(13) 0.007(2) 0.010(2)
O2 0.0486(14) 0.0377(12) 0.049(2) 0.0151(11) -0.0086(13) 0.0086(12)
C3 0.053(2) 0.029(2) 0.046(2) 0.016(2) -0.001(2) -0.001(2)
C3a 0.045(2) 0.035(2) 0.028(2) 0.008(2) 0.002(2) 0.008(2)
C4 0.049(2) 0.040(2) 0.050(2) 0.009(2) -0.006(2) 0.002(2)
S5 0.0357(5) 0.0414(6) 0.0552(7) 0.0004(4) 0.0085(4) 0.0081(5)
C6 0.038(2) 0.031(2) 0.043(2) 0.0082(14) 0.000(2) 0.009(2)
C6' 0.053(2) 0.048(2) 0.046(2) 0.016(2) 0.004(2) 0.001(2)
C6A 0.036(2) 0.026(2) 0.034(2) 0.0033(14) 0.001(2) 0.010(2)

loop_
_atom_site_label
_atom_site_occupancy
_atom_site_fract_x
_atom_site_fract_y
_atom_site_fract_z
_atom_site_U_iso_or_equiv
_atom_site_thermal_displace_type
_atom_site_calc_flag
_atom_site_type_symbol
N1 1 0.8949(2) 0.4911(4) 0.7407(5) 0.032(1) Uani d N
C2 1 0.9108(3) 0.2847(5) 0.7003(6) 0.033(1) Uani d C
O2 1 0.9751(2) 0.2123(4) 0.8316(5) 0.044(1) Uani d O
C3 1 0.8397(4) 0.1571(6) 0.4696(8) 0.043(1) Uani d C
C3a 1 0.7706(3) 0.3128(6) 0.3763(7) 0.036(1) Uani d C
C4 1 0.6305(4) 0.2380(6) 0.3769(8) 0.047(1) Uani d C
S5 1 0.5905(1) 0.3370(1) 0.6862(2) 0.0456(5) Uani d S
C6 1 0.6946(3) 0.5965(5) 0.6854(7) 0.037(1) Uani d C
C6' 1 0.7174(4) 0.7511(7) 0.9336(8) 0.050(1) Uani d C
C6a 1 0.8104(3) 0.5350(6) 0.5665(7) 0.032(1) Uani d C
H1 1 0.929(4) 0.584(6) 0.876(7) 0.043(10) Uiso d H
H3A 1 0.796(4) 0.029(6) 0.482(8) 0.042(11) Uiso d H
H3B 1 0.895(3) 0.111(6) 0.374(7) 0.028(9) Uiso d H
H3a 1 0.800(3) 0.326(6) 0.221(7) 0.033(10) Uiso d H
H4A 1 0.593(3) 0.318(6) 0.259(7) 0.038(9) Uiso d H
H4B 1 0.604(4) 0.072(7) 0.340(8) 0.060(12) Uiso d H
H6 1 0.660(3) 0.678(5) 0.570(6) 0.021(7) Uiso d H
H6A 1 0.633(4) 0.785(7) 1.006(8) 0.064(13) Uiso d H
H6B 1 0.733(4) 0.670(7) 1.084(9) 0.067(13) Uiso d H
H6G 1 0.777(4) 0.908(8) 0.946(9) 0.062(12) Uiso d H
H6a 1 0.857(3) 0.652(5) 0.503(6) 0.018(8) Uiso d H

loop_
_atom_type_symbol
_atom_type_description
_atom_type_scat_dispersion_real
_atom_type_scat_dispersion_imag
_atom_type_scat_source
S S 0.3331 0.5567 'International Tables Vol C Tables 4.2.6.8 and 6.1.1.4'
O O 0.0492 0.0322 'International Tables Vol C Tables 4.2.6.8 and 6.1.1.4'
N N 0.0311 0.0180 'International Tables Vol C Tables 4.2.6.8 and 6.1.1.4'
C C 0.0181 0.0091 'International Tables Vol C Tables 4.2.6.8 and 6.1.1.4'
H H 0.0000 0.0000 'International Tables Vol C Tables 4.2.6.8 and 6.1.1.4'

loop_
_geom_angle_atom_site_label_1
_geom_angle_atom_site_label_2
_geom_angle_atom_site_label_3
_geom_angle
_geom_angle_publ_flag
C2 N1 C6a 115.4(2) yes
O2 C2 N1 125.6(2) yes
O2 C2 C3 125.6(3) yes
N1 C2 C3 109.0(2) yes
C2 C3 C3a 106.9(3) yes
C4 C3a C3 113.0(3) yes
C4 C3a C6a 107.7(3) yes
C3 C3a C6a 104.3(3) yes
C3a C4 S5 105.7(3) yes
C6 S5 C4 88.8(2) yes
C6' C6 C6a 115.4(3) yes
C6' C6 S5 114.1(3) yes
C6a C6 S5 104.9(2) yes
N1 C6a C6 112.7(2) yes
N1 C6a C3a 104.4(2) yes
C6 C6a C3a 108.8(3) yes

loop_
_geom_bond_atom_site_label_1
_geom_bond_atom_site_label_2
_geom_bond_distance
_geom_bond_publ_flag
N1 C2 1.338(4) yes
N1 C6a 1.454(4) yes
C2 O2 1.237(5) yes
C2 C3 1.494(5) yes
C3 C3a 1.541(6) yes
C3a C4 1.528(5) yes
C3a C6a 1.564(5) yes
C4 S5 1.808(4) yes
S5 C6 1.803(4) yes
C6 C6' 1.514(5) yes
C6 C6a 1.542(5) yes
